data_4347384
loop_
_publ_author_name
'Escuer, Albert'
'Mayans, J\'ulia'
'Font-Bardia, Merc\`e'

_publ_section_title
;
 Linked Nickel Metallacrowns from a Phosphonate/2-Pyridyloximate Blend of
 Ligands: Structure and Magnetic Properties.
;
_journal_issue 6
_journal_name_full 'Inorganic chemistry'
_journal_page_first 3161
_journal_page_last 3168
_journal_paper_doi 10.1021/acs.inorgchem.6b00103
_journal_volume 55
_journal_year 2016
_chemical_formula_sum 'C102 H97.5 N12 Na2 Ni8 O33 P3'
_chemical_formula_weight 2627.98
_space_group_crystal_system hexagonal
_space_group_IT_number 190
_space_group_name_Hall 'P -6c -2c'
_space_group_name_H-M_alt 'P -6 2 c'
_atom_sites_solution_hydrogens geom
_audit_creation_method SHELXL-2012
_cell_angle_alpha 90
_cell_angle_beta 90
_cell_angle_gamma 120
_cell_formula_units_Z 2
_cell_length_a 18.6908(8)
_cell_length_b 18.6908(8)
_cell_length_c 22.3049(9)
_cell_measurement_reflns_used 9932
_cell_measurement_temperature 100(2)
_cell_measurement_theta_max 26.32
_cell_measurement_theta_min 2.52
_cell_volume 6748.2(5)
_computing_cell_refinement 'Bruker SAINT'
_computing_data_collection 'Bruker APEX2'
_computing_data_reduction 'Bruker SAINT'
_computing_molecular_graphics 'Bruker SHELXTL'
_computing_publication_material 'Bruker SHELXTL'
_computing_structure_refinement 'SHELXL-2013 (Sheldrick 2013)'
_computing_structure_solution 'SHELXS-97 (Sheldrick 2008)'
_diffrn_ambient_temperature 100(2)
_diffrn_measured_fraction_theta_full 0.997
_diffrn_measured_fraction_theta_max 0.998
_diffrn_measurement_device_type 'D8 Venture'
_diffrn_measurement_method '\f and \w scans'
_diffrn_radiation_type MoK\a
_diffrn_radiation_wavelength 0.71073
_diffrn_reflns_av_R_equivalents 0.0504
_diffrn_reflns_av_unetI/netI 0.0255
_diffrn_reflns_Laue_measured_fraction_full 0.997
_diffrn_reflns_Laue_measured_fraction_max 0.998
_diffrn_reflns_limit_h_max 23
_diffrn_reflns_limit_h_min -21
_diffrn_reflns_limit_k_max 23
_diffrn_reflns_limit_k_min -23
_diffrn_reflns_limit_l_max 27
_diffrn_reflns_limit_l_min -27
_diffrn_reflns_number 50846
_diffrn_reflns_point_group_measured_fraction_full 0.998
_diffrn_reflns_point_group_measured_fraction_max 0.998
_diffrn_reflns_theta_full 25.242
_diffrn_reflns_theta_max 26.382
_diffrn_reflns_theta_min 2.218
_diffrn_source microfocus
_exptl_absorpt_coefficient_mu 1.202
_exptl_absorpt_correction_T_max 0.7454
_exptl_absorpt_correction_T_min 0.6495
_exptl_absorpt_correction_type multi-scan
_exptl_absorpt_process_details sadabs
_exptl_crystal_colour green
_exptl_crystal_density_diffrn 1.293
_exptl_crystal_description prism
_exptl_crystal_F_000 2697
_exptl_crystal_size_max 0.201
_exptl_crystal_size_mid 0.128
_exptl_crystal_size_min 0.107
_refine_diff_density_max 0.904
_refine_diff_density_min -0.401
_refine_diff_density_rms 0.081
_refine_ls_abs_structure_details
;
 Flack x determined using 1835 quotients [(I+)-(I-)]/[(I+)+(I-)]
 (Parsons and Flack (2004), Acta Cryst. A60, s61).
;
_refine_ls_abs_structure_Flack 0.001(5)
_refine_ls_extinction_method none
_refine_ls_goodness_of_fit_ref 1.107
_refine_ls_hydrogen_treatment constr
_refine_ls_matrix_type full
_refine_ls_number_parameters 272
_refine_ls_number_reflns 4742
_refine_ls_number_restraints 315
_refine_ls_restrained_S_all 1.090
_refine_ls_R_factor_all 0.0428
_refine_ls_R_factor_gt 0.0391
_refine_ls_shift/su_max 0.000
_refine_ls_shift/su_mean 0.000
_refine_ls_structure_factor_coef Fsqd
_refine_ls_weighting_details
;
 w=1/[\s^2^(Fo^2^)+(0.0654P)^2^+3.5000P]
 where P=(Fo^2^+2Fc^2^)/3
;
_refine_ls_weighting_scheme calc
_refine_ls_wR_factor_gt 0.1073
_refine_ls_wR_factor_ref 0.1100
_reflns_Friedel_coverage 0.826
_reflns_Friedel_fraction_full 0.999
_reflns_Friedel_fraction_max 0.999
_reflns_number_gt 4374
_reflns_number_total 4742
_reflns_threshold_expression 'I > 2\s(I)'
_cod_data_source_file ic6b00103_si_001.cif
_cod_data_source_block mo_i06sb21_0m_a_a_sq_d
_cod_depositor_comments
;

2024-02-02
Z value and formula fixed to values more according to usual
chemical conventions.                 miguel
;
_cod_original_formula_sum 'C204 H195 N24 Na4 Ni16 O66 P6'
_cod_original_formula_weight 5255.97
_cod_original_formula_units_Z 1
_cod_original_cell_volume 6748.2(6)
_cod_database_code 4347384
_shelx_space_group_comment
;
The symmetry employed for this shelxl refinement is uniquely defined
by the following loop, which should always be used as a source of
symmetry information in preference to the above space-group names.
They are only intended as comments.
;
_shelxl_version_number 2012-9

loop_
_space_group_symop_operation_xyz
'x, y, z'
'-y, x-y, z'
'-x+y, -x, z'
'x, y, -z+1/2'
'-y, x-y, -z+1/2'
'-x+y, -x, -z+1/2'
'y, x, -z'
'x-y, -y, -z'
'-x, -x+y, -z'
'y, x, z+1/2'
'x-y, -y, z+1/2'
'-x, -x+y, z+1/2'

loop_
_atom_site_label
_atom_site_type_symbol
_atom_site_fract_x
_atom_site_fract_y
_atom_site_fract_z
_atom_site_U_iso_or_equiv
_atom_site_adp_type
_atom_site_occupancy
_atom_site_site_symmetry_order
_atom_site_calc_flag
_atom_site_refinement_flags_posn
_atom_site_refinement_flags_adp
_atom_site_refinement_flags_occupancy
Ni1 Ni 0.6667 0.3333 0.31058(4) 0.0202(2) Uani 1 3 d S TU P
Ni2 Ni 0.49421(4) 0.28396(4) 0.38793(2) 0.02749(17) Uani 1 1 d . U .
P1 P 0.48932(10) 0.30003(11) 0.2500 0.0252(3) Uani 1 2 d S TU P
Na1 Na 0.6667 0.3333 0.45507(16) 0.0380(8) Uani 1 3 d S TU P
O1 O 0.66842(18) 0.41997(19) 0.36488(15) 0.0250(7) Uani 1 1 d . U .
O2 O 0.5272(2) 0.2782(2) 0.48134(15) 0.0357(8) Uani 1 1 d . U .
O3 O 0.4167(2) 0.1790(2) 0.43851(17) 0.0407(9) Uani 1 1 d . U .
O4 O 0.5820(3) 0.3311(3) 0.2500 0.0230(9) Uani 1 2 d S TU P
O5 O 0.4461(2) 0.2511(2) 0.30626(14) 0.0308(7) Uani 1 1 d . U .
N1 N 0.4370(3) 0.3545(3) 0.40686(19) 0.0357(9) Uani 1 1 d . U .
N2 N 0.5911(2) 0.4023(3) 0.37945(16) 0.0252(7) Uani 1 1 d . U .
C1 C 0.3567(4) 0.3292(4) 0.4147(3) 0.0459(14) Uani 1 1 d . U .
C2 C 0.3324(4) 0.3877(5) 0.4274(3) 0.0536(16) Uani 1 1 d . U .
H2 H 0.2755 0.3700 0.4326 0.064 Uiso 1 1 calc R U .
C3 C 0.3888(5) 0.4687(5) 0.4323(3) 0.0555(16) Uani 1 1 d . U .
H3 H 0.3718 0.5072 0.4427 0.067 Uiso 1 1 calc R U .
C4 C 0.4705(4) 0.4951(4) 0.4221(3) 0.0457(14) Uani 1 1 d . U .
H4 H 0.5109 0.5521 0.4239 0.055 Uiso 1 1 calc R U .
C5 C 0.4925(3) 0.4359(4) 0.4092(2) 0.0353(11) Uani 1 1 d . U .
C6 C 0.5783(3) 0.4599(3) 0.39542(19) 0.0295(10) Uani 1 1 d . U .
H6 H 0.6218 0.5156 0.3983 0.035 Uiso 1 1 calc R U .
C7 C 0.2954(4) 0.2404(5) 0.4079(4) 0.0644(19) Uani 1 1 d . U .
H7A H 0.2404 0.2337 0.4018 0.097 Uiso 1 1 calc R U .
H7B H 0.2951 0.2106 0.4441 0.097 Uiso 1 1 calc R U .
H7C H 0.3100 0.2182 0.3732 0.097 Uiso 1 1 calc R U .
C8 C 0.4323(4) 0.1660(4) 0.5426(3) 0.0510(15) Uani 1 1 d . U .
C9 C 0.4776(6) 0.1987(6) 0.5937(3) 0.068(2) Uani 1 1 d . U .
H9 H 0.5297 0.2480 0.5922 0.081 Uiso 1 1 calc R U .
C8W C 0.4616(3) 0.2105(3) 0.4844(2) 0.0357(11) Uani 1 1 d . U .
C10 C 0.4453(8) 0.1577(9) 0.6490(4) 0.105(3) Uani 1 1 d . U .
H10 H 0.4750 0.1802 0.6851 0.127 Uiso 1 1 calc R U .
C11 C 0.3715(8) 0.0861(9) 0.6500(5) 0.131(5) Uani 1 1 d . U .
H11 H 0.3496 0.0589 0.6871 0.158 Uiso 1 1 calc R U .
C12 C 0.3290(8) 0.0532(9) 0.5984(5) 0.139(5) Uani 1 1 d . U .
H12 H 0.2782 0.0024 0.5994 0.167 Uiso 1 1 calc R U .
C13 C 0.3593(6) 0.0933(6) 0.5446(4) 0.096(3) Uani 1 1 d . U .
H13 H 0.3291 0.0702 0.5087 0.115 Uiso 1 1 calc R U .
C14 C 0.4795(5) 0.3918(5) 0.2500 0.0328(15) Uani 1 2 d S TU P
C15 C 0.5460(6) 0.4695(6) 0.2500 0.0464(18) Uani 1 2 d S TU P
H15 H 0.6004 0.4775 0.2500 0.056 Uiso 1 2 calc R U P
C16 C 0.5337(9) 0.5381(7) 0.2500 0.076(3) Uani 1 2 d S TU P
H16 H 0.5801 0.5924 0.2500 0.092 Uiso 1 2 calc R U P
C17 C 0.4566(10) 0.5275(9) 0.2500 0.080(3) Uani 1 2 d S TU P
H17 H 0.4494 0.5743 0.2500 0.096 Uiso 1 2 calc R U P
C18 C 0.3896(9) 0.4508(9) 0.2500 0.075(3) Uani 1 2 d S TU P
H18 H 0.3355 0.4436 0.2500 0.090 Uiso 1 2 calc R U P
C19 C 0.4010(6) 0.3817(6) 0.2500 0.051(2) Uani 1 2 d S TU P
H19 H 0.3543 0.3276 0.2500 0.061 Uiso 1 2 calc R U P
O1W O 0.7870(8) 0.6930(8) 0.2918(7) 0.103(5) Uani 0.5 1 d . . P
O2W O 0.8901(12) 0.8411(11) 0.3487(11) 0.064(5) Uani 0.25 1 d . . P
O3W O 0.149(3) 0.225(2) 0.2728(15) 0.168(17) Uani 0.25 1 d . . P

loop_
_atom_site_aniso_label
_atom_site_aniso_U_11
_atom_site_aniso_U_22
_atom_site_aniso_U_33
_atom_site_aniso_U_23
_atom_site_aniso_U_13
_atom_site_aniso_U_12
Ni1 0.0185(3) 0.0185(3) 0.0236(4) 0.000 0.000 0.00927(14)
Ni2 0.0239(3) 0.0317(3) 0.0277(3) 0.0014(2) 0.0042(2) 0.0145(3)
P1 0.0184(8) 0.0306(9) 0.0271(8) 0.000 0.000 0.0126(7)
Na1 0.0360(11) 0.0360(11) 0.0419(18) 0.000 0.000 0.0180(6)
O1 0.0222(15) 0.0265(16) 0.0281(16) -0.0036(12) -0.0007(12) 0.0136(13)
O2 0.040(2) 0.036(2) 0.0339(17) -0.0008(14) 0.0021(15) 0.0213(17)
O3 0.0352(19) 0.042(2) 0.042(2) 0.0033(17) 0.0094(16) 0.0176(17)
O4 0.020(2) 0.025(2) 0.0242(19) 0.000 0.000 0.0119(19)
O5 0.0212(15) 0.0361(19) 0.0297(16) 0.0024(14) 0.0008(13) 0.0103(14)
N1 0.035(2) 0.052(3) 0.031(2) 0.0054(19) 0.0082(18) 0.030(2)
N2 0.0242(18) 0.029(2) 0.0245(17) -0.0005(16) -0.0008(15) 0.0148(16)
C1 0.041(3) 0.070(4) 0.040(3) 0.013(3) 0.012(2) 0.038(3)
C2 0.052(4) 0.080(4) 0.049(3) 0.012(3) 0.015(3) 0.049(3)
C3 0.062(4) 0.082(4) 0.050(4) 0.002(3) 0.010(3) 0.057(3)
C4 0.057(3) 0.061(4) 0.038(3) -0.003(2) 0.006(2) 0.044(3)
C5 0.040(3) 0.048(3) 0.027(2) -0.003(2) 0.000(2) 0.030(2)
C6 0.033(3) 0.035(2) 0.025(2) -0.0018(18) -0.0014(18) 0.021(2)
C7 0.040(3) 0.067(4) 0.089(5) 0.014(4) 0.018(3) 0.029(3)
C8 0.060(4) 0.067(4) 0.046(3) 0.022(3) 0.019(3) 0.046(3)
C9 0.102(6) 0.094(5) 0.041(3) 0.013(3) 0.007(3) 0.074(5)
C8W 0.042(3) 0.041(3) 0.036(2) 0.004(2) 0.011(2) 0.029(2)
C10 0.112(7) 0.161(9) 0.062(5) 0.026(5) 0.003(5) 0.082(7)
C11 0.104(7) 0.190(11) 0.077(6) 0.066(6) 0.019(5) 0.056(7)
C12 0.089(7) 0.177(11) 0.093(6) 0.084(7) 0.018(5) 0.024(7)
C13 0.078(5) 0.100(6) 0.077(5) 0.050(5) 0.015(4) 0.020(5)
C14 0.042(4) 0.041(4) 0.027(3) 0.000 0.000 0.030(3)
C15 0.064(5) 0.045(4) 0.045(4) 0.000 0.000 0.038(4)
C16 0.112(8) 0.053(5) 0.083(8) 0.000 0.000 0.056(6)
C17 0.113(8) 0.079(6) 0.090(8) 0.000 0.000 0.079(6)
C18 0.094(7) 0.099(7) 0.078(7) 0.000 0.000 0.083(6)
C19 0.049(5) 0.071(5) 0.056(5) 0.000 0.000 0.047(4)
O1W 0.107(10) 0.077(8) 0.171(13) -0.039(8) -0.013(9) 0.080(8)
O2W 0.064(12) 0.039(9) 0.096(16) -0.010(10) -0.005(11) 0.029(9)
O3W 0.23(4) 0.13(3) 0.14(4) 0.02(2) 0.00(3) 0.08(3)

loop_
_atom_type_symbol
_atom_type_description
_atom_type_scat_dispersion_real
_atom_type_scat_dispersion_imag
_atom_type_scat_source
C C 0.0033 0.0016 'International Tables Vol C Tables 4.2.6.8 and 6.1.1.4'
H H 0.0000 0.0000 'International Tables Vol C Tables 4.2.6.8 and 6.1.1.4'
N N 0.0061 0.0033 'International Tables Vol C Tables 4.2.6.8 and 6.1.1.4'
O O 0.0106 0.0060 'International Tables Vol C Tables 4.2.6.8 and 6.1.1.4'
Ni Ni 0.3393 1.1124 'International Tables Vol C Tables 4.2.6.8 and 6.1.1.4'
P P 0.1023 0.0942 'International Tables Vol C Tables 4.2.6.8 and 6.1.1.4'
Na Na 0.0362 0.0249 'International Tables Vol C Tables 4.2.6.8 and 6.1.1.4'

loop_
_geom_angle_atom_site_label_1
_geom_angle_atom_site_label_2
_geom_angle_atom_site_label_3
_geom_angle
_geom_angle_site_symmetry_1
_geom_angle_site_symmetry_3
O1 Ni1 O1 87.42(14) . 3_665
O1 Ni1 O1 87.41(14) . 2_655
O1 Ni1 O1 87.42(14) 3_665 2_655
O1 Ni1 O4 175.81(14) . 2_655
O1 Ni1 O4 94.12(13) 3_665 2_655
O1 Ni1 O4 96.55(14) 2_655 2_655
O1 Ni1 O4 94.12(13) . 3_665
O1 Ni1 O4 96.55(14) 3_665 3_665
O1 Ni1 O4 175.80(14) 2_655 3_665
O4 Ni1 O4 81.84(12) 2_655 3_665
O1 Ni1 O4 96.55(13) . .
O1 Ni1 O4 175.80(14) 3_665 .
O1 Ni1 O4 94.12(13) 2_655 .
O4 Ni1 O4 81.83(12) 2_655 .
O4 Ni1 O4 81.84(12) 3_665 .
O1 Ni1 Ni1 127.07(10) . 4
O1 Ni1 Ni1 127.07(10) 3_665 4
O1 Ni1 Ni1 127.07(10) 2_655 4
O4 Ni1 Ni1 49.14(8) 2_655 4
O4 Ni1 Ni1 49.14(8) 3_665 4
O4 Ni1 Ni1 49.14(8) . 4
O1 Ni1 Na1 52.93(10) . .
O1 Ni1 Na1 52.93(10) 3_665 .
O1 Ni1 Na1 52.93(10) 2_655 .
O4 Ni1 Na1 130.86(8) 2_655 .
O4 Ni1 Na1 130.86(8) 3_665 .
O4 Ni1 Na1 130.86(8) . .
Ni1 Ni1 Na1 180.0 4 .
O5 Ni2 N2 105.52(14) . .
O5 Ni2 O1 88.66(14) . 2_655
N2 Ni2 O1 85.16(13) . 2_655
O5 Ni2 O3 102.15(15) . .
N2 Ni2 O3 152.31(15) . .
O1 Ni2 O3 96.71(14) 2_655 .
O5 Ni2 N1 94.82(16) . .
N2 Ni2 N1 78.17(17) . .
O1 Ni2 N1 163.31(16) 2_655 .
O3 Ni2 N1 98.50(16) . .
O5 Ni2 O2 162.05(14) . .
N2 Ni2 O2 91.28(14) . .
O1 Ni2 O2 86.48(13) 2_655 .
O3 Ni2 O2 61.39(14) . .
N1 Ni2 O2 94.78(15) . .
O5 Ni2 C8W 132.98(17) . .
N2 Ni2 C8W 121.45(17) . .
O1 Ni2 C8W 93.04(14) 2_655 .
O3 Ni2 C8W 31.00(17) . .
N1 Ni2 C8W 96.44(16) . .
O2 Ni2 C8W 30.44(17) . .
O5 Ni2 Na1 137.97(11) . .
N2 Ni2 Na1 61.28(11) . .
O1 Ni2 Na1 52.45(10) 2_655 .
O3 Ni2 Na1 98.14(12) . .
N1 Ni2 Na1 118.12(13) . .
O2 Ni2 Na1 46.40(11) . .
C8W Ni2 Na1 71.83(14) . .
O5 P1 O5 110.8(3) . 4
O5 P1 O4 112.82(16) . .
O5 P1 O4 112.82(16) 4 .
O5 P1 C14 107.1(2) . .
O5 P1 C14 107.1(2) 4 .
O4 P1 C14 105.8(3) . .
O2 Na1 O2 113.99(10) 2_655 3_665
O2 Na1 O2 113.99(10) 2_655 .
O2 Na1 O2 113.99(10) 3_665 .
O2 Na1 O1 138.25(16) 2_655 .
O2 Na1 O1 72.91(12) 3_665 .
O2 Na1 O1 97.67(12) . .
O2 Na1 O1 72.91(12) 2_655 3_665
O2 Na1 O1 97.67(12) 3_665 3_665
O2 Na1 O1 138.25(16) . 3_665
O1 Na1 O1 65.33(14) . 3_665
O2 Na1 O1 97.67(12) 2_655 2_655
O2 Na1 O1 138.25(16) 3_665 2_655
O2 Na1 O1 72.91(12) . 2_655
O1 Na1 O1 65.33(14) . 2_655
O1 Na1 O1 65.33(14) 3_665 2_655
O2 Na1 N2 69.99(12) 2_655 2_655
O2 Na1 N2 157.38(17) 3_665 2_655
O2 Na1 N2 81.77(12) . 2_655
O1 Na1 N2 89.51(14) . 2_655
O1 Na1 N2 61.34(12) 3_665 2_655
O1 Na1 N2 27.93(10) 2_655 2_655
O2 Na1 N2 81.77(13) 2_655 3_665
O2 Na1 N2 69.99(12) 3_665 3_665
O2 Na1 N2 157.38(17) . 3_665
O1 Na1 N2 61.34(12) . 3_665
O1 Na1 N2 27.93(10) 3_665 3_665
O1 Na1 N2 89.51(14) 2_655 3_665
N2 Na1 N2 89.27(13) 2_655 3_665
O2 Na1 N2 157.38(17) 2_655 .
O2 Na1 N2 81.77(12) 3_665 .
O2 Na1 N2 69.99(12) . .
O1 Na1 N2 27.93(10) . .
O1 Na1 N2 89.51(14) 3_665 .
O1 Na1 N2 61.34(12) 2_655 .
N2 Na1 N2 89.27(13) 2_655 .
N2 Na1 N2 89.27(13) 3_665 .
O2 Na1 Ni1 104.45(12) 2_655 .
O2 Na1 Ni1 104.45(12) 3_665 .
O2 Na1 Ni1 104.45(12) . .
O1 Na1 Ni1 38.55(9) . .
O1 Na1 Ni1 38.55(9) 3_665 .
O1 Na1 Ni1 38.55(9) 2_655 .
N2 Na1 Ni1 54.22(9) 2_655 .
N2 Na1 Ni1 54.22(9) 3_665 .
N2 Na1 Ni1 54.22(9) . .
O2 Na1 Ni2 129.18(9) 2_655 .
O2 Na1 Ni2 116.83(9) 3_665 .
O2 Na1 Ni2 42.51(9) . .
O1 Na1 Ni2 61.04(8) . .
O1 Na1 Ni2 99.61(13) 3_665 .
O1 Na1 Ni2 39.95(7) 2_655 .
N2 Na1 Ni2 63.15(9) 2_655 .
N2 Na1 Ni2 115.07(13) 3_665 .
N2 Na1 Ni2 38.54(9) . .
Ni1 Na1 Ni2 62.49(6) . .
O2 Na1 Ni2 42.51(9) 2_655 2_655
O2 Na1 Ni2 129.18(9) 3_665 2_655
O2 Na1 Ni2 116.83(9) . 2_655
O1 Na1 Ni2 99.61(13) . 2_655
O1 Na1 Ni2 39.95(7) 3_665 2_655
O1 Na1 Ni2 61.04(8) 2_655 2_655
N2 Na1 Ni2 38.54(9) 2_655 2_655
N2 Na1 Ni2 63.15(9) 3_665 2_655
N2 Na1 Ni2 115.07(13) . 2_655
Ni1 Na1 Ni2 62.49(6) . 2_655
Ni2 Na1 Ni2 100.36(7) . 2_655
N2 O1 Ni1 111.3(3) . .
N2 O1 Ni2 138.4(3) . 3_665
Ni1 O1 Ni2 110.00(14) . 3_665
N2 O1 Na1 89.0(2) . .
Ni1 O1 Na1 88.52(13) . .
Ni2 O1 Na1 87.60(11) 3_665 .
C8W O2 Ni2 86.8(3) . .
C8W O2 Na1 140.4(3) . .
Ni2 O2 Na1 91.09(15) . .
C8W O3 Ni2 90.7(3) . .
P1 O4 Ni1 136.01(12) . 4
P1 O4 Ni1 136.01(12) . .
Ni1 O4 Ni1 81.72(16) 4 .
P1 O5 Ni2 123.2(2) . .
C1 N1 C5 119.2(5) . .
C1 N1 Ni2 129.2(4) . .
C5 N1 Ni2 111.6(3) . .
C6 N2 O1 119.6(4) . .
C6 N2 Ni2 116.9(3) . .
O1 N2 Ni2 123.1(3) . .
C6 N2 Na1 124.0(3) . .
O1 N2 Na1 63.1(2) . .
Ni2 N2 Na1 80.19(12) . .
N1 C1 C2 119.4(6) . .
N1 C1 C7 119.0(6) . .
C2 C1 C7 121.5(6) . .
C3 C2 C1 121.0(6) . .
C2 C3 C4 119.8(6) . .
C3 C4 C5 117.9(6) . .
N1 C5 C4 122.7(5) . .
N1 C5 C6 116.4(4) . .
C4 C5 C6 120.9(5) . .
N2 C6 C5 116.2(5) . .
C13 C8 C9 120.4(7) . .
C13 C8 C8W 119.4(7) . .
C9 C8 C8W 120.2(7) . .
C8 C9 C10 118.8(10) . .
O2 C8W O3 120.9(5) . .
O2 C8W C8 121.0(5) . .
O3 C8W C8 118.1(5) . .
O2 C8W Ni2 62.8(3) . .
O3 C8W Ni2 58.3(3) . .
C8 C8W Ni2 173.1(4) . .
C11 C10 C9 119.7(11) . .
C10 C11 C12 120.5(10) . .
C11 C12 C13 120.2(12) . .
C8 C13 C12 120.4(11) . .
C15 C14 C19 119.2(8) . .
C15 C14 P1 122.6(6) . .
C19 C14 P1 118.2(7) . .
C14 C15 C16 119.5(10) . .
C17 C16 C15 120.8(11) . .
C18 C17 C16 120.6(10) . .
C17 C18 C19 119.1(11) . .
C14 C19 C18 120.7(10) . .

loop_
_geom_bond_atom_site_label_1
_geom_bond_atom_site_label_2
_geom_bond_distance
_geom_bond_site_symmetry_2
Ni1 O1 2.009(3) .
Ni1 O1 2.009(3) 3_665
Ni1 O1 2.009(3) 2_655
Ni1 O4 2.065(3) 2_655
Ni1 O4 2.065(3) 3_665
Ni1 O4 2.065(3) .
Ni1 Ni1 2.7024(18) 4
Ni1 Na1 3.223(4) .
Ni2 O5 1.988(3) .
Ni2 N2 2.050(4) .
Ni2 O1 2.084(3) 2_655
Ni2 O3 2.092(4) .
Ni2 N1 2.115(4) .
Ni2 O2 2.191(4) .
Ni2 C8W 2.460(5) .
Ni2 Na1 3.2419(18) .
P1 O5 1.524(3) .
P1 O5 1.524(3) 4
P1 O4 1.527(4) .
P1 C14 1.814(7) .
Na1 O2 2.348(4) 2_655
Na1 O2 2.348(4) 3_665
Na1 O2 2.348(4) .
Na1 O1 2.572(4) .
Na1 O1 2.572(4) 3_665
Na1 O1 2.572(4) 2_655
Na1 N2 2.885(4) 2_655
Na1 N2 2.885(4) 3_665
Na1 N2 2.885(4) .
Na1 Ni2 3.2419(18) 2_655
O1 N2 1.352(5) .
O1 Ni2 2.084(3) 3_665
O2 C8W 1.248(7) .
O3 C8W 1.267(7) .
O4 Ni1 2.065(3) 4
N1 C1 1.340(7) .
N1 C5 1.348(8) .
N2 C6 1.266(6) .
C1 C2 1.407(9) .
C1 C7 1.479(10) .
C2 C3 1.348(11) .
C3 C4 1.368(9) .
C4 C5 1.390(8) .
C5 C6 1.465(7) .
C8 C13 1.362(12) .
C8 C9 1.368(11) .
C8 C8W 1.490(8) .
C9 C10 1.418(12) .
C10 C11 1.358(17) .
C11 C12 1.359(17) .
C12 C13 1.378(12) .
C14 C15 1.359(13) .
C14 C19 1.382(11) .
C15 C16 1.411(13) .
C16 C17 1.353(18) .
C17 C18 1.351(19) .
C18 C19 1.410(13) .
O3W O3W 1.02(7) 4

loop_
_platon_squeeze_void_nr
_platon_squeeze_void_average_x
_platon_squeeze_void_average_y
_platon_squeeze_void_average_z
_platon_squeeze_void_volume
_platon_squeeze_void_count_electrons
_platon_squeeze_void_content
1 0.000 0.000 0.000 271 24 ' '
2 0.000 0.000 0.253 48 1 ' '
3 0.000 0.000 0.501 270 24 ' '
4 0.000 0.000 0.750 46 1 ' '
5 0.333 0.667 0.250 136 18 ' '
6 0.667 0.333 0.750 136 18 ' '
